data_4082411
loop_
_publ_author_name
'Gonz\'alez-Gallardo, Sandra'
'Kuzu, Istemi'
'O\~na-Burgos, Pascual'
'Wolfer, Tanja'
'Wang, Cong'
'Klinkhammer, Karl W.'
'Klopper, Wim'
'Br\"ase, Stefan'
'Breher, Frank'

_publ_section_title
;
 Coinage Metal Complexes of Tris(pyrazolyl)methanide-Based Redox-Active
 Metalloligands
;
_journal_issue 4
_journal_name_full Organometallics
_journal_page_first 941
_journal_paper_doi 10.1021/om4010498
_journal_volume 33
_journal_year 2014
_chemical_formula_moiety 'C17 H17 Cu N6 O2 Ru'
_chemical_formula_sum 'C17 H17 Cu N6 O2 Ru'
_chemical_formula_weight 501.98
_chemical_name_systematic
; 
 CpRu(Tpmd)CuAc
;
_space_group_IT_number 14
_symmetry_cell_setting monoclinic
_symmetry_space_group_name_Hall '-P 2yn'
_symmetry_space_group_name_H-M 'P 1 21/n 1'
_atom_sites_solution_hydrogens geom
_atom_sites_solution_primary direct
_atom_sites_solution_secondary difmap
_audit_creation_method SHELXL-97
_cell_angle_alpha 90.00
_cell_angle_beta 105.24(3)
_cell_angle_gamma 90.00
_cell_formula_units_Z 4
_cell_length_a 12.071(2)
_cell_length_b 8.8939(18)
_cell_length_c 17.045(3)
_cell_measurement_reflns_used 11436
_cell_measurement_temperature 200(2)
_cell_measurement_theta_max 24.72
_cell_measurement_theta_min 3.67
_cell_volume 1765.6(6)
_computing_cell_refinement 'CrysAlis Red'
_computing_data_collection 'CrysAlis CCD'
_computing_data_reduction 'CrysAlis Red'
_computing_molecular_graphics 'Ortep 32'
_computing_publication_material 'Bruker SHELXTL'
_computing_structure_refinement 'SHELXL-97 (Sheldrick, 1997)'
_computing_structure_solution 'SHELXS-97 (Sheldrick, 1990)'
_diffrn_ambient_temperature 200(2)
_diffrn_measured_fraction_theta_full 0.995
_diffrn_measured_fraction_theta_max 0.995
_diffrn_measurement_device_type 'Stoe Stadi with CCD'
_diffrn_measurement_method 'omega scans'
_diffrn_radiation_monochromator graphite
_diffrn_radiation_source 'fine-focus sealed tube'
_diffrn_radiation_type MoK\a
_diffrn_radiation_wavelength 0.71073
_diffrn_reflns_av_R_equivalents 0.0686
_diffrn_reflns_av_unetI/netI 0.0428
_diffrn_reflns_limit_h_max 14
_diffrn_reflns_limit_h_min -12
_diffrn_reflns_limit_k_max 10
_diffrn_reflns_limit_k_min -10
_diffrn_reflns_limit_l_max 18
_diffrn_reflns_limit_l_min -20
_diffrn_reflns_number 11436
_diffrn_reflns_theta_full 24.72
_diffrn_reflns_theta_max 24.72
_diffrn_reflns_theta_min 3.67
_exptl_absorpt_coefficient_mu 2.086
_exptl_absorpt_correction_type none
_exptl_crystal_colour yellow
_exptl_crystal_density_diffrn 1.888
_exptl_crystal_density_method 'not measured'
_exptl_crystal_description 'irregular shaped crystal'
_exptl_crystal_F_000 1000
_exptl_crystal_size_max 0.20
_exptl_crystal_size_mid 0.20
_exptl_crystal_size_min 0.20
_refine_diff_density_max 0.788
_refine_diff_density_min -0.881
_refine_diff_density_rms 0.112
_refine_ls_extinction_method none
_refine_ls_goodness_of_fit_ref 1.050
_refine_ls_hydrogen_treatment constr
_refine_ls_matrix_type full
_refine_ls_number_parameters 245
_refine_ls_number_reflns 3006
_refine_ls_number_restraints 0
_refine_ls_restrained_S_all 1.050
_refine_ls_R_factor_all 0.0443
_refine_ls_R_factor_gt 0.0388
_refine_ls_shift/su_max 0.001
_refine_ls_shift/su_mean 0.000
_refine_ls_structure_factor_coef Fsqd
_refine_ls_weighting_details 'calc w=1/[\s^2^(Fo^2^)+(0.0561P)^2^+2.9673P] where P=(Fo^2^+2Fc^2^)/3'
_refine_ls_weighting_scheme calc
_refine_ls_wR_factor_gt 0.0982
_refine_ls_wR_factor_ref 0.1028
_reflns_number_gt 2635
_reflns_number_total 3006
_reflns_threshold_expression >2sigma(I)
_cod_data_source_file om4010498_si_003.cif
_cod_data_source_block compound_5a
_cod_original_cell_volume 1765.7(6)
_cod_original_sg_symbol_H-M P21/n
_cod_database_code 4082411

loop_
_symmetry_equiv_pos_as_xyz
'x, y, z'
'-x+1/2, y+1/2, -z+1/2'
'-x, -y, -z'
'x-1/2, -y-1/2, z-1/2'

loop_
_atom_site_label
_atom_site_type_symbol
_atom_site_fract_x
_atom_site_fract_y
_atom_site_fract_z
_atom_site_U_iso_or_equiv
_atom_site_adp_type
_atom_site_occupancy
_atom_site_symmetry_multiplicity
_atom_site_calc_flag
_atom_site_refinement_flags
Ru1 Ru 0.51655(3) 0.22181(4) 0.696616(18) 0.02125(14) Uani 1 1 d .
N1 N 0.3975(3) 0.4875(4) 0.5993(2) 0.0253(8) Uani 1 1 d .
Cu1 Cu 0.15615(5) 0.52108(7) 0.54290(4) 0.0403(2) Uani 1 1 d .
C1 C 0.2906(3) 0.4100(5) 0.6018(3) 0.0270(9) Uani 1 1 d .
O1 O 0.0402(3) 0.6522(4) 0.4854(3) 0.0549(11) Uani 1 1 d .
N2 N 0.5015(3) 0.4315(4) 0.6369(2) 0.0256(8) Uani 1 1 d .
O2 O 0.1728(3) 0.7249(4) 0.4264(2) 0.0506(10) Uani 1 1 d .
C2 C 0.0758(4) 0.7324(5) 0.4352(3) 0.0361(11) Uani 1 1 d .
N3 N 0.2941(3) 0.3877(4) 0.6872(2) 0.0265(8) Uani 1 1 d .
C3 C -0.0073(5) 0.8427(7) 0.3857(4) 0.0536(15) Uani 1 1 d .
H17A H 0.0263 0.8888 0.3450 0.080 Uiso 1 1 calc R
H17B H -0.0240 0.9211 0.4214 0.080 Uiso 1 1 calc R
H17C H -0.0785 0.7907 0.3583 0.080 Uiso 1 1 calc R
N4 N 0.3808(3) 0.3113(4) 0.7383(2) 0.0262(8) Uani 1 1 d .
N5 N 0.2942(3) 0.2618(4) 0.5662(2) 0.0241(8) Uani 1 1 d .
N6 N 0.3850(3) 0.1674(4) 0.5934(2) 0.0224(7) Uani 1 1 d .
C10 C 0.4078(4) 0.6172(5) 0.5614(3) 0.0317(10) Uani 1 1 d .
H6 H 0.3466 0.6769 0.5303 0.038 Uiso 1 1 calc R
C11 C 0.5226(4) 0.6475(5) 0.5759(3) 0.0357(11) Uani 1 1 d .
H5 H 0.5572 0.7320 0.5578 0.043 Uiso 1 1 calc R
C13 C 0.5777(4) 0.5277(5) 0.6231(3) 0.0301(10) Uani 1 1 d .
H4 H 0.6586 0.5166 0.6425 0.036 Uiso 1 1 calc R
C20 C 0.2189(4) 0.4362(5) 0.7277(3) 0.0383(11) Uani 1 1 d .
H9 H 0.1511 0.4927 0.7052 0.046 Uiso 1 1 calc R
C21 C 0.2563(5) 0.3909(6) 0.8058(3) 0.0438(13) Uani 1 1 d .
H8 H 0.2205 0.4075 0.8485 0.053 Uiso 1 1 calc R
C22 C 0.3584(4) 0.3145(5) 0.8104(3) 0.0346(11) Uani 1 1 d .
H7 H 0.4056 0.2707 0.8585 0.042 Uiso 1 1 calc R
C30 C 0.2172(4) 0.1978(6) 0.5031(3) 0.0338(11) Uani 1 1 d .
H3 H 0.1465 0.2409 0.4736 0.041 Uiso 1 1 calc R
C31 C 0.2580(4) 0.0616(6) 0.4890(3) 0.0368(11) Uani 1 1 d .
H2 H 0.2225 -0.0091 0.4484 0.044 Uiso 1 1 calc R
C32 C 0.3623(4) 0.0470(5) 0.5463(2) 0.0269(9) Uani 1 1 d .
H1 H 0.4112 -0.0381 0.5512 0.032 Uiso 1 1 calc R
C100 C 0.6023(4) 0.1073(6) 0.8057(3) 0.0361(11) Uani 1 1 d .
H10 H 0.5730 0.1000 0.8522 0.043 Uiso 1 1 calc R
C101 C 0.6734(4) 0.2236(6) 0.7905(3) 0.0371(11) Uani 1 1 d .
H11 H 0.7004 0.3077 0.8246 0.044 Uiso 1 1 calc R
C102 C 0.6971(4) 0.1918(7) 0.7151(3) 0.0421(13) Uani 1 1 d .
H13 H 0.7436 0.2508 0.6899 0.051 Uiso 1 1 calc R
C103 C 0.6395(4) 0.0565(6) 0.6836(3) 0.0439(13) Uani 1 1 d .
H15 H 0.6395 0.0097 0.6335 0.053 Uiso 1 1 calc R
C104 C 0.5817(4) 0.0044(6) 0.7413(3) 0.0391(12) Uani 1 1 d .
H12 H 0.5370 -0.0847 0.7369 0.047 Uiso 1 1 calc R

loop_
_atom_site_aniso_label
_atom_site_aniso_U_11
_atom_site_aniso_U_22
_atom_site_aniso_U_33
_atom_site_aniso_U_23
_atom_site_aniso_U_13
_atom_site_aniso_U_12
Ru1 0.0193(2) 0.0217(2) 0.0235(2) 0.00073(13) 0.00699(14) 0.00179(12)
N1 0.0244(18) 0.0203(18) 0.0317(19) 0.0037(15) 0.0084(14) 0.0029(14)
Cu1 0.0316(3) 0.0382(4) 0.0516(4) 0.0141(3) 0.0119(3) 0.0108(3)
C1 0.025(2) 0.021(2) 0.036(2) 0.0042(18) 0.0111(18) 0.0057(17)
O1 0.0338(19) 0.048(2) 0.082(3) 0.034(2) 0.0151(18) 0.0103(17)
N2 0.0243(18) 0.0249(19) 0.0285(18) 0.0001(15) 0.0085(14) -0.0006(15)
O2 0.043(2) 0.056(2) 0.057(2) 0.0129(19) 0.0202(18) 0.0100(18)
C2 0.031(3) 0.031(3) 0.046(3) 0.002(2) 0.010(2) -0.004(2)
N3 0.0234(18) 0.0256(19) 0.0327(19) -0.0003(15) 0.0114(15) 0.0043(15)
C3 0.040(3) 0.047(3) 0.069(4) 0.022(3) 0.008(3) -0.002(3)
N4 0.0287(19) 0.0243(19) 0.0278(18) -0.0018(15) 0.0114(15) 0.0001(15)
N5 0.0188(18) 0.0286(19) 0.0244(18) 0.0018(15) 0.0050(14) -0.0011(14)
N6 0.0217(17) 0.0196(17) 0.0266(17) 0.0017(15) 0.0078(14) 0.0010(14)
C10 0.038(3) 0.019(2) 0.040(2) 0.0043(19) 0.014(2) 0.0026(19)
C11 0.041(3) 0.025(2) 0.045(3) 0.001(2) 0.019(2) -0.008(2)
C13 0.028(2) 0.024(2) 0.040(2) -0.0009(19) 0.0120(19) -0.0082(18)
C20 0.031(2) 0.031(3) 0.061(3) -0.001(2) 0.026(2) 0.005(2)
C21 0.053(3) 0.040(3) 0.052(3) -0.013(2) 0.037(3) -0.001(2)
C22 0.050(3) 0.029(2) 0.032(2) -0.007(2) 0.023(2) -0.003(2)
C30 0.024(2) 0.049(3) 0.027(2) 0.003(2) 0.0033(18) -0.008(2)
C31 0.042(3) 0.039(3) 0.030(2) -0.008(2) 0.012(2) -0.019(2)
C32 0.037(2) 0.023(2) 0.026(2) -0.0022(18) 0.0169(18) -0.0053(18)
C100 0.030(2) 0.047(3) 0.030(2) 0.015(2) 0.0060(19) 0.009(2)
C101 0.024(2) 0.043(3) 0.037(3) 0.005(2) -0.006(2) 0.002(2)
C102 0.020(2) 0.060(3) 0.046(3) 0.021(3) 0.009(2) 0.012(2)
C103 0.034(3) 0.049(3) 0.048(3) 0.009(2) 0.010(2) 0.027(2)
C104 0.031(2) 0.031(3) 0.051(3) 0.008(2) 0.003(2) 0.010(2)

loop_
_atom_type_symbol
_atom_type_description
_atom_type_scat_dispersion_real
_atom_type_scat_dispersion_imag
_atom_type_scat_source
C C 0.0033 0.0016 'International Tables Vol C Tables 4.2.6.8 and 6.1.1.4'
H H 0.0000 0.0000 'International Tables Vol C Tables 4.2.6.8 and 6.1.1.4'
N N 0.0061 0.0033 'International Tables Vol C Tables 4.2.6.8 and 6.1.1.4'
O O 0.0106 0.0060 'International Tables Vol C Tables 4.2.6.8 and 6.1.1.4'
Cu Cu 0.3201 1.2651 'International Tables Vol C Tables 4.2.6.8 and 6.1.1.4'
Ru Ru -1.2594 0.8363 'International Tables Vol C Tables 4.2.6.8 and 6.1.1.4'

loop_
_geom_angle_atom_site_label_1
_geom_angle_atom_site_label_2
_geom_angle_atom_site_label_3
_geom_angle
N6 Ru1 N4 83.40(13)
N6 Ru1 N2 81.29(13)
N4 Ru1 N2 81.51(13)
N6 Ru1 C101 163.65(17)
N4 Ru1 C101 111.10(17)
N2 Ru1 C101 107.60(17)
N6 Ru1 C100 135.15(17)
N4 Ru1 C100 97.39(16)
N2 Ru1 C100 143.41(17)
C101 Ru1 C100 38.61(19)
N6 Ru1 C102 127.93(18)
N4 Ru1 C102 148.42(19)
N2 Ru1 C102 97.89(17)
C101 Ru1 C102 38.7(2)
C100 Ru1 C102 64.47(19)
N6 Ru1 C103 98.46(18)
N4 Ru1 C103 156.38(18)
N2 Ru1 C103 122.09(18)
C101 Ru1 C103 65.2(2)
C100 Ru1 C103 64.68(19)
C102 Ru1 C103 38.9(2)
N6 Ru1 C104 102.47(16)
N4 Ru1 C104 117.70(17)
N2 Ru1 C104 160.61(17)
C101 Ru1 C104 64.61(19)
C100 Ru1 C104 38.15(19)
C102 Ru1 C104 64.6(2)
C103 Ru1 C104 38.8(2)
C10 N1 N2 110.7(3)
C10 N1 C1 127.4(4)
N2 N1 C1 121.8(3)
O1 Cu1 C1 171.69(18)
N5 C1 N3 107.2(3)
N5 C1 N1 106.8(3)
N3 C1 N1 107.2(3)
N5 C1 Cu1 111.0(3)
N3 C1 Cu1 112.7(3)
N1 C1 Cu1 111.5(3)
C2 O1 Cu1 111.1(3)
C13 N2 N1 106.4(3)
C13 N2 Ru1 133.0(3)
N1 N2 Ru1 120.5(3)
O2 C2 O1 123.8(5)
O2 C2 C3 119.3(5)
O1 C2 C3 116.9(4)
C20 N3 N4 110.1(4)
C20 N3 C1 128.4(4)
N4 N3 C1 121.6(3)
C2 C3 H17A 109.5
C2 C3 H17B 109.5
H17A C3 H17B 109.5
C2 C3 H17C 109.5
H17A C3 H17C 109.5
H17B C3 H17C 109.5
C22 N4 N3 105.8(4)
C22 N4 Ru1 133.4(3)
N3 N4 Ru1 120.8(3)
C30 N5 N6 109.6(4)
C30 N5 C1 128.6(4)
N6 N5 C1 121.8(3)
C32 N6 N5 105.8(3)
C32 N6 Ru1 133.4(3)
N5 N6 Ru1 120.5(3)
N1 C10 C11 107.4(4)
N1 C10 H6 126.3
C11 C10 H6 126.3
C10 C11 C13 105.1(4)
C10 C11 H5 127.5
C13 C11 H5 127.5
N2 C13 C11 110.4(4)
N2 C13 H4 124.8
C11 C13 H4 124.8
N3 C20 C21 108.3(4)
N3 C20 H9 125.9
C21 C20 H9 125.9
C20 C21 C22 105.2(4)
C20 C21 H8 127.4
C22 C21 H8 127.4
N4 C22 C21 110.6(5)
N4 C22 H7 124.7
C21 C22 H7 124.7
N5 C30 C31 108.2(4)
N5 C30 H3 125.9
C31 C30 H3 125.9
C30 C31 C32 105.4(4)
C30 C31 H2 127.3
C32 C31 H2 127.3
N6 C32 C31 111.0(4)
N6 C32 H1 124.5
C31 C32 H1 124.5
C104 C100 C101 109.1(4)
C104 C100 Ru1 71.6(3)
C101 C100 Ru1 70.7(3)
C104 C100 H10 125.5
C101 C100 H10 125.5
Ru1 C100 H10 123.9
C100 C101 C102 107.3(5)
C100 C101 Ru1 70.7(3)
C102 C101 Ru1 70.7(3)
C100 C101 H11 126.3
C102 C101 H11 126.3
Ru1 C101 H11 123.9
C101 C102 C103 108.5(5)
C101 C102 Ru1 70.6(3)
C103 C102 Ru1 70.8(3)
C101 C102 H13 125.8
C103 C102 H13 125.8
Ru1 C102 H13 124.4
C102 C103 C104 107.0(5)
C102 C103 Ru1 70.3(3)
C104 C103 Ru1 70.9(3)
C102 C103 H15 126.5
C104 C103 H15 126.5
Ru1 C103 H15 123.9
C100 C104 C103 108.1(5)
C100 C104 Ru1 70.3(3)
C103 C104 Ru1 70.3(3)
C100 C104 H12 126.0
C103 C104 H12 126.0
Ru1 C104 H12 125.1

loop_
_geom_bond_atom_site_label_1
_geom_bond_atom_site_label_2
_geom_bond_distance
Ru1 N6 2.094(3)
Ru1 N4 2.105(4)
Ru1 N2 2.110(4)
Ru1 C101 2.134(4)
Ru1 C100 2.134(4)
Ru1 C102 2.135(5)
Ru1 C103 2.142(5)
Ru1 C104 2.150(5)
N1 C10 1.343(6)
N1 N2 1.346(5)
N1 C1 1.473(5)
Cu1 O1 1.887(3)
Cu1 C1 1.939(4)
C1 N5 1.456(6)
C1 N3 1.460(5)
O1 C2 1.272(6)
N2 C13 1.322(5)
O2 C2 1.221(6)
C2 C3 1.495(7)
N3 C20 1.348(6)
N3 N4 1.355(5)
C3 H17A 0.9800
C3 H17B 0.9800
C3 H17C 0.9800
N4 C22 1.327(6)
N5 C30 1.350(6)
N5 N6 1.361(5)
N6 C32 1.323(5)
C10 C11 1.369(6)
C10 H6 0.9500
C11 C13 1.395(7)
C11 H5 0.9500
C13 H4 0.9500
C20 C21 1.351(7)
C20 H9 0.9500
C21 C22 1.392(7)
C21 H8 0.9500
C22 H7 0.9500
C30 C31 1.353(7)
C30 H3 0.9500
C31 C32 1.381(7)
C31 H2 0.9500
C32 H1 0.9500
C100 C104 1.400(7)
C100 C101 1.411(7)
C100 H10 0.9500
C101 C102 1.416(8)
C101 H11 0.9500
C102 C103 1.423(8)
C102 H13 0.9500
C103 C104 1.425(7)
C103 H15 0.9500
C104 H12 0.9500

loop_
_geom_torsion_atom_site_label_1
_geom_torsion_atom_site_label_2
_geom_torsion_atom_site_label_3
_geom_torsion_atom_site_label_4
_geom_torsion
C10 N1 C1 N5 120.4(4)
N2 N1 C1 N5 -59.3(5)
C10 N1 C1 N3 -124.9(4)
N2 N1 C1 N3 55.4(5)
C10 N1 C1 Cu1 -1.1(5)
N2 N1 C1 Cu1 179.3(3)
C10 N1 N2 C13 0.5(5)
C1 N1 N2 C13 -179.8(4)
C10 N1 N2 Ru1 -176.4(3)
C1 N1 N2 Ru1 3.3(5)
N6 Ru1 N2 C13 -135.2(4)
N4 Ru1 N2 C13 140.3(4)
C101 Ru1 N2 C13 30.7(4)
C100 Ru1 N2 C13 49.3(5)
C102 Ru1 N2 C13 -7.8(4)
C103 Ru1 N2 C13 -40.6(5)
C104 Ru1 N2 C13 -32.3(7)
N6 Ru1 N2 N1 40.8(3)
N4 Ru1 N2 N1 -43.8(3)
C101 Ru1 N2 N1 -153.3(3)
C100 Ru1 N2 N1 -134.7(3)
C102 Ru1 N2 N1 168.2(3)
C103 Ru1 N2 N1 135.4(3)
C104 Ru1 N2 N1 143.7(5)
Cu1 O1 C2 O2 -0.4(7)
Cu1 O1 C2 C3 -179.5(4)
N5 C1 N3 C20 -123.8(5)
N1 C1 N3 C20 121.8(4)
Cu1 C1 N3 C20 -1.3(6)
N5 C1 N3 N4 56.8(5)
N1 C1 N3 N4 -57.6(5)
Cu1 C1 N3 N4 179.3(3)
C20 N3 N4 C22 -0.5(5)
C1 N3 N4 C22 179.0(4)
C20 N3 N4 Ru1 -178.9(3)
C1 N3 N4 Ru1 0.6(5)
N6 Ru1 N4 C22 141.9(4)
N2 Ru1 N4 C22 -135.9(4)
C101 Ru1 N4 C22 -30.3(5)
C100 Ru1 N4 C22 7.1(5)
C102 Ru1 N4 C22 -44.7(6)
C103 Ru1 N4 C22 45.9(7)
C104 Ru1 N4 C22 41.3(5)
N6 Ru1 N4 N3 -40.2(3)
N2 Ru1 N4 N3 41.9(3)
C101 Ru1 N4 N3 147.6(3)
C100 Ru1 N4 N3 -175.0(3)
C102 Ru1 N4 N3 133.2(4)
C103 Ru1 N4 N3 -136.2(5)
C104 Ru1 N4 N3 -140.8(3)
N3 C1 N5 C30 121.2(4)
N1 C1 N5 C30 -124.1(4)
Cu1 C1 N5 C30 -2.3(5)
N3 C1 N5 N6 -61.4(4)
N1 C1 N5 N6 53.3(5)
Cu1 C1 N5 N6 175.1(3)
C30 N5 N6 C32 0.1(4)
C1 N5 N6 C32 -177.7(3)
C30 N5 N6 Ru1 -175.5(3)
C1 N5 N6 Ru1 6.7(5)
N4 Ru1 N6 C32 -137.7(4)
N2 Ru1 N6 C32 139.9(4)
C101 Ru1 N6 C32 15.5(8)
C100 Ru1 N6 C32 -43.9(5)
C102 Ru1 N6 C32 46.6(5)
C103 Ru1 N6 C32 18.5(4)
C104 Ru1 N6 C32 -20.8(4)
N4 Ru1 N6 N5 36.4(3)
N2 Ru1 N6 N5 -45.9(3)
C101 Ru1 N6 N5 -170.3(5)
C100 Ru1 N6 N5 130.3(3)
C102 Ru1 N6 N5 -139.2(3)
C103 Ru1 N6 N5 -167.3(3)
C104 Ru1 N6 N5 153.4(3)
N2 N1 C10 C11 -0.8(5)
C1 N1 C10 C11 179.5(4)
N1 C10 C11 C13 0.8(5)
N1 N2 C13 C11 0.0(5)
Ru1 N2 C13 C11 176.4(3)
C10 C11 C13 N2 -0.5(5)
N4 N3 C20 C21 -0.2(5)
C1 N3 C20 C21 -179.6(4)
N3 C20 C21 C22 0.8(6)
N3 N4 C22 C21 1.0(5)
Ru1 N4 C22 C21 179.1(3)
C20 C21 C22 N4 -1.1(6)
N6 N5 C30 C31 -0.1(5)
C1 N5 C30 C31 177.5(4)
N5 C30 C31 C32 0.0(5)
N5 N6 C32 C31 -0.1(4)
Ru1 N6 C32 C31 174.7(3)
C30 C31 C32 N6 0.1(5)
N6 Ru1 C100 C104 38.4(4)
N4 Ru1 C100 C104 126.4(3)
N2 Ru1 C100 C104 -147.9(3)
C101 Ru1 C100 C104 -118.8(4)
C102 Ru1 C100 C104 -80.7(3)
C103 Ru1 C100 C104 -37.5(3)
N6 Ru1 C100 C101 157.2(3)
N4 Ru1 C100 C101 -114.8(3)
N2 Ru1 C100 C101 -29.1(4)
C102 Ru1 C100 C101 38.1(3)
C103 Ru1 C100 C101 81.3(3)
C104 Ru1 C100 C101 118.8(4)
C104 C100 C101 C102 0.1(5)
Ru1 C100 C101 C102 -61.5(3)
C104 C100 C101 Ru1 61.6(3)
N6 Ru1 C101 C100 -76.6(7)
N4 Ru1 C101 C100 74.8(3)
N2 Ru1 C101 C100 162.3(3)
C102 Ru1 C101 C100 -117.2(5)
C103 Ru1 C101 C100 -79.8(3)
C104 Ru1 C101 C100 -36.8(3)
N6 Ru1 C101 C102 40.6(7)
N4 Ru1 C101 C102 -168.0(3)
N2 Ru1 C101 C102 -80.5(3)
C100 Ru1 C101 C102 117.2(5)
C103 Ru1 C101 C102 37.4(3)
C104 Ru1 C101 C102 80.4(3)
C100 C101 C102 C103 0.6(5)
Ru1 C101 C102 C103 -61.0(3)
C100 C101 C102 Ru1 61.5(3)
N6 Ru1 C102 C101 -166.6(3)
N4 Ru1 C102 C101 21.7(5)
N2 Ru1 C102 C101 108.4(3)
C100 Ru1 C102 C101 -38.0(3)
C103 Ru1 C102 C101 -118.6(4)
C104 Ru1 C102 C101 -80.4(3)
N6 Ru1 C102 C103 -48.0(4)
N4 Ru1 C102 C103 140.3(3)
N2 Ru1 C102 C103 -133.1(3)
C101 Ru1 C102 C103 118.6(4)
C100 Ru1 C102 C103 80.6(3)
C104 Ru1 C102 C103 38.2(3)
C101 C102 C103 C104 -1.0(5)
Ru1 C102 C103 C104 -61.8(3)
C101 C102 C103 Ru1 60.8(3)
N6 Ru1 C103 C102 143.7(3)
N4 Ru1 C103 C102 -123.4(4)
N2 Ru1 C103 C102 58.7(3)
C101 Ru1 C103 C102 -37.3(3)
C100 Ru1 C103 C102 -80.1(3)
C104 Ru1 C103 C102 -116.9(4)
N6 Ru1 C103 C104 -99.4(3)
N4 Ru1 C103 C104 -6.5(6)
N2 Ru1 C103 C104 175.6(3)
C101 Ru1 C103 C104 79.7(3)
C100 Ru1 C103 C104 36.9(3)
C102 Ru1 C103 C104 116.9(4)
C101 C100 C104 C103 -0.7(5)
Ru1 C100 C104 C103 60.4(3)
C101 C100 C104 Ru1 -61.1(3)
C102 C103 C104 C100 1.0(5)
Ru1 C103 C104 C100 -60.4(3)
C102 C103 C104 Ru1 61.4(3)
N6 Ru1 C104 C100 -153.4(3)
N4 Ru1 C104 C100 -64.3(3)
N2 Ru1 C104 C100 107.3(5)
C101 Ru1 C104 C100 37.3(3)
C102 Ru1 C104 C100 80.3(3)
C103 Ru1 C104 C100 118.6(4)
N6 Ru1 C104 C103 88.0(3)
N4 Ru1 C104 C103 177.1(3)
N2 Ru1 C104 C103 -11.3(7)
C101 Ru1 C104 C103 -81.4(3)
C100 Ru1 C104 C103 -118.6(4)
C102 Ru1 C104 C103 -38.3(3)
